data_4117481
loop_
_publ_author_name
'Wojciech Miiller'
'Maxim Avdeev'
'Qingdi Zhou'
'Brendan J. Kennedy'
'Neeraj Sharma'
'Ramzi Kutteh'
'Gordon J. Kearley'
'Siegber Schmid'
'Kevin S. Knight'
'Peter E. R. Blanchard'
'Chris D. Ling'

_publ_section_title
;
 Giant Magnetoelastic Effect at the Opening of a Spin-Gap in Ba3BiIr2O9
;
_journal_name_full 'Journal of the American Chemical Society'
_journal_page_first 3265
_journal_page_last 3270
_journal_paper_doi 10.1021/ja211517h
_journal_volume 134
_journal_year 2012
_chemical_formula_sum 'Ba3 Bi Ir2 O9'
_chemical_formula_weight 1149.40
_space_group_IT_number 15
_symmetry_cell_setting monoclinic
_symmetry_space_group_name_Hall '-C 2yc'
_symmetry_space_group_name_H-M 'C 1 2/c 1'
_audit_author_name 'Chris Ling'
_audit_creation_date 2011-09-01T01:55
_audit_creation_method 'from EXP file using GSAS2CIF'
_audit_update_record ' 2011-09-01T01:55  Initial CIF as created by GSAS2CIF'
_cell_angle_alpha 90.0
_cell_angle_beta 92.3182(6)
_cell_angle_gamma 90.0
_cell_formula_units_Z 4
_cell_length_a 5.94197(4)
_cell_length_b 10.24152(6)
_cell_length_c 14.97189(11)
_cell_volume 910.366(11)
_computing_structure_refinement GSAS
_diffrn_radiation_probe neutron
_exptl_absorpt_correction_T_max 0.31403
_exptl_absorpt_correction_T_min 0.08586
_exptl_absorpt_process_details
;   GSAS Absorption/surface roughness correction: function number 0
 Debye-Scherrer absorption correction
Term (= MU.r/wave) =     0.70078    
Correction is refined.
;
_pd_block_id 2011-09-01T01:55|BA3BIIR2O9_2K_phase1|Chris_Ling||
_pd_calc_method 'Rietveld Refinement'
_pd_meas_2theta_fixed 168.33
_pd_meas_number_of_points 4610
_pd_phase_name 'Ba3BiIr2O9 2K'
_pd_proc_info_datetime 2011-09-01T01:55:29
_pd_proc_ls_background_function
;   GSAS Background function number 1 with  7 terms.
 Shifted Chebyshev function of 1st kind
      1:    1.33205     2:   0.559527     3:  -0.112872     4:  -4.168950E-02
      5:  -7.828670E-02 6:  -1.763000E-02 7:  -1.391520E-02
;
_pd_proc_ls_prof_R_factor 0.0250
_pd_proc_ls_prof_wR_expected 0.0133
_pd_proc_ls_prof_wR_factor 0.0283
_pd_proc_number_of_points 4610
_refine_ls_goodness_of_fit_all 2.15
_refine_ls_matrix_type full
_refine_ls_number_parameters 62
_refine_ls_number_restraints 0
_refine_ls_R_Fsqd_factor 0.12226
_refine_ls_shift/su_max 0.07
_refine_ls_shift/su_mean 0.01
_reflns_d_resolution_high 0.663
_reflns_d_resolution_low 2.583
_reflns_limit_h_max 8
_reflns_limit_h_min 0
_reflns_limit_k_max 15
_reflns_limit_k_min 0
_reflns_limit_l_max 22
_reflns_limit_l_min -22
_reflns_number_total 1620
_cod_data_source_file ja211517h_si_001_1.cif
_cod_data_source_block BA3BIIR2O9_2K
_cod_original_cell_volume 910.365(7)
_cod_database_code 4117481
_cod_database_fobs_code 4117481
_gsas_exptl_extinct_corr_t_min 1.00000
_gsas_exptl_extinct_corr_t_max 1.00000

loop_
_symmetry_equiv_pos_site_id
_symmetry_equiv_pos_as_xyz
1 +x,+y,+z
2 -x,+y,-z+1/2
-1 -x,-y,-z
-2 +x,-y,+z+1/2
101 +x+1/2,+y+1/2,+z
102 -x+1/2,+y+1/2,-z+1/2
-101 -x+1/2,-y+1/2,-z
-102 +x+1/2,-y+1/2,+z+1/2

loop_
_atom_site_aniso_label
_atom_site_aniso_U_11
_atom_site_aniso_U_12
_atom_site_aniso_U_13
_atom_site_aniso_U_22
_atom_site_aniso_U_23
_atom_site_aniso_U_33
O2 0.0131(18) 0.0030(15) 0.0014(13) 0.0032(15) 0.0016(15) 0.0181(18)
O4 0.0031(16) 0.0008(12) -0.0004(13) 0.0072(17) 0.0022(14) 0.0124(16)
O5 0.0229(23) -0.0045(16) -0.0131(14) 0.0115(17) 0.0017(14) 0.0090(17)

loop_
_atom_site_type_symbol
_atom_site_label
_atom_site_fract_x
_atom_site_fract_y
_atom_site_fract_z
_atom_site_occupancy
_atom_site_thermal_displace_type
_atom_site_U_iso_or_equiv
_atom_site_symmetry_multiplicity
Ba Ba1 0.0 0.9910(6) 0.25 1.0 Uiso 0.0034(10) 4
Ba Ba2 0.0131(6) 0.3334(5) 0.09593(24) 1.0 Uiso 0.0069(7) 8
Bi Bi 0.0 0.0 0.0 1.0 Uiso 0.0075(7) 4
Ir Ir 0.97926(31) 0.33491(23) 0.83915(13) 1.0 Uiso 0.0045(4) 8
O O1 0.0 0.5112(5) 0.25 1.0 Uiso 0.0092(10) 4
O O2 0.5444(6) 0.3290(4) 0.09404(25) 1.0 Uani 0.01145 8
O O3 0.2728(6) 0.23684(35) 0.23780(25) 1.0 Uiso 0.0068(7) 8
O O4 0.7807(6) 0.08997(34) 0.10338(24) 1.0 Uani 0.00759 8
O O5 0.6882(7) 0.0927(4) 0.43185(25) 1.0 Uani 0.01485 8

loop_
_atom_type_symbol
_atom_type_scat_length_neutron
_atom_type_scat_source
_atom_type_number_in_cell
Ba 0.5070 International_Tables_Vol_C 12.0
Bi 0.8532 International_Tables_Vol_C 4.0
Ir 1.0600 International_Tables_Vol_C 8.0
O 0.5805 International_Tables_Vol_C 36.0

loop_
_pd_block_diffractogram_id
2011-09-01T01:55|BA3BIIR2O9_2K_H_01|Chris_Ling|HRPD
